data_4507019
loop_
_publ_author_name
'Sahoo, Pathik'
'Dastidar, Parthasarathi'

_publ_section_title
;
 Secondary Ammonium Dicarboxylate (SAD)---A Supramolecular Synthon in
 Designing Low Molecular Weight Gelators Derived from Azo-Dicarboxylates
;
_journal_issue 12
_journal_name_full 'Crystal Growth &amp; Design'
_journal_page_first 5917
_journal_paper_doi 10.1021/cg301245c
_journal_volume 12
_journal_year 2012
_chemical_formula_moiety '2(C12 H24 N), C18 H12 N2 O4'
_chemical_formula_sum 'C42 H60 N4 O4'
_chemical_formula_weight 684.94
_chemical_name_systematic
; 
 ? 
;
_space_group_IT_number 14
_symmetry_cell_setting monoclinic
_symmetry_space_group_name_Hall '-P 2ybc'
_symmetry_space_group_name_H-M 'P 1 21/c 1'
_atom_sites_solution_hydrogens geom
_atom_sites_solution_primary direct
_atom_sites_solution_secondary difmap
_audit_creation_method SHELXL-97
_audit_update_record
;
2011-03-29 # Formatted by publCIF
;
_cell_angle_alpha 90.00
_cell_angle_beta 94.155(6)
_cell_angle_gamma 90.00
_cell_formula_units_Z 4
_cell_length_a 7.721(3)
_cell_length_b 14.566(6)
_cell_length_c 17.327(7)
_cell_measurement_temperature 100(2)
_cell_volume 1943.5(14)
_computing_cell_refinement 'BRUKER APEX II'
_computing_data_collection 'BRUKER APEX II'
_computing_data_reduction 'BRUKER APEX II'
_computing_molecular_graphics 'SHELXL-97, PLATON, MERCURY 2.2'
_computing_publication_material 'SHELXL-97, PLATON, MERCURY 2.2'
_computing_structure_refinement 'SHELXL-97 (Sheldrick, 1997)'
_computing_structure_solution 'SHELXS-97 (Sheldrick, 1990)'
_diffrn_ambient_temperature 100(2)
_diffrn_detector_area_resol_mean 3
_diffrn_measured_fraction_theta_full 0.998
_diffrn_measured_fraction_theta_max 0.998
_diffrn_measurement_device_type 'BRUKER CCD AREA DETECTOR'
_diffrn_measurement_method 'PHI-OMEGA SCAN'
_diffrn_radiation_monochromator graphite
_diffrn_radiation_source 'fine-focus sealed tube'
_diffrn_radiation_type MoK\a
_diffrn_radiation_wavelength 0.71073
_diffrn_reflns_av_R_equivalents 0.0494
_diffrn_reflns_av_sigmaI/netI 0.0510
_diffrn_reflns_limit_h_max 7
_diffrn_reflns_limit_h_min -7
_diffrn_reflns_limit_k_max 13
_diffrn_reflns_limit_k_min -13
_diffrn_reflns_limit_l_max 13
_diffrn_reflns_limit_l_min -16
_diffrn_reflns_number 5416
_diffrn_reflns_theta_full 19.47
_diffrn_reflns_theta_max 19.47
_diffrn_reflns_theta_min 1.83
_exptl_absorpt_coefficient_mu 0.075
_exptl_absorpt_correction_T_max 0.9874
_exptl_absorpt_correction_T_min 0.9706
_exptl_absorpt_correction_type multi-scan
_exptl_absorpt_process_details SADABS
_exptl_crystal_colour ORANGE
_exptl_crystal_density_diffrn 1.170
_exptl_crystal_density_method 'not measured'
_exptl_crystal_description NIDDLE
_exptl_crystal_F_000 744
_exptl_crystal_size_max 0.40
_exptl_crystal_size_mid 0.18
_exptl_crystal_size_min 0.17
_refine_diff_density_max 0.754
_refine_diff_density_min -0.229
_refine_diff_density_rms 0.095
_refine_ls_extinction_coef constr
_refine_ls_extinction_method none
_refine_ls_goodness_of_fit_ref 1.151
_refine_ls_hydrogen_treatment mixed
_refine_ls_matrix_type full
_refine_ls_number_parameters 225
_refine_ls_number_reflns 1680
_refine_ls_number_restraints 0
_refine_ls_restrained_S_all 1.151
_refine_ls_R_factor_all 0.1261
_refine_ls_R_factor_gt 0.1136
_refine_ls_shift/su_max 0.000
_refine_ls_shift/su_mean 0.000
_refine_ls_structure_factor_coef Fsqd
_refine_ls_weighting_details 'calc w=1/[\s^2^(Fo^2^)+(0.1550P)^2^+3.9567P] where P=(Fo^2^+2Fc^2^)/3'
_refine_ls_weighting_scheme calc
_refine_ls_wR_factor_gt 0.2859
_refine_ls_wR_factor_ref 0.2960
_reflns_number_gt 1470
_reflns_number_total 1680
_reflns_threshold_expression >2sigma(I)
_cod_data_source_file cg301245c_si_007.cif
_cod_data_source_block ps0793
_cod_depositor_comments
;
The following automatic conversions were performed:

'_symmetry_cell_setting' value 'MONOCLINIC' changed to 'monoclinic'
according to /home/saulius/struct/CIF-dictionaries/cif_core.dic
dictionary named 'cif_core.dic' version 2.4.2 from
2011-04-26.

'_exptl_absorpt_correction_type' value 'MULTI-SCAN'
changed to 'multi-scan' according to
/home/saulius/struct/CIF-dictionaries/cif_core.dic dictionary named
'cif_core.dic' version 2.4.2 from 2011-04-26.

Automatic conversion script
Id: cif_fix_values 1891 2012-01-12 08:04:46Z andrius 
;
_cod_original_cell_volume 1943.5(15)
_cod_original_sg_symbol_Hall -P2ybc
_cod_original_sg_symbol_H-M P21/c
_cod_database_code 4507019

loop_
_symmetry_equiv_pos_as_xyz
'x, y, z'
'-x, y+1/2, -z+1/2'
'-x, -y, -z'
'x, -y-1/2, z-1/2'

loop_
_atom_site_label
_atom_site_type_symbol
_atom_site_fract_x
_atom_site_fract_y
_atom_site_fract_z
_atom_site_U_iso_or_equiv
_atom_site_adp_type
_atom_site_occupancy
_atom_site_symmetry_multiplicity
_atom_site_calc_flag
_atom_site_refinement_flags
O1 O 0.0696(8) 0.5309(3) 0.6362(3) 0.0718(17) Uani 1 1 d .
O2 O 0.2689(7) 0.4442(4) 0.5883(3) 0.0681(17) Uani 1 1 d .
C3 C 0.2104(10) 0.4910(5) 0.6391(4) 0.048(2) Uani 1 1 d .
C4 C 0.3173(11) 0.5035(5) 0.7140(5) 0.064(2) Uani 1 1 d .
H4 H 0.2624 0.5290 0.7564 0.077 Uiso 1 1 calc R
C5 C 0.4754(12) 0.4822(5) 0.7243(5) 0.066(2) Uani 1 1 d .
H5 H 0.5259 0.4556 0.6812 0.079 Uiso 1 1 calc R
C6 C 0.5967(11) 0.4939(4) 0.7978(4) 0.049(2) Uani 1 1 d .
C7 C 0.7660(12) 0.4743(5) 0.7920(4) 0.065(2) Uani 1 1 d .
H7 H 0.8062 0.4571 0.7435 0.078 Uiso 1 1 calc R
C8 C 0.8821(10) 0.4795(4) 0.8578(5) 0.061(2) Uani 1 1 d .
H8 H 1.0013 0.4648 0.8549 0.073 Uiso 1 1 calc R
C9 C 0.8208(11) 0.5060(5) 0.9259(4) 0.052(2) Uani 1 1 d .
C10 C 0.6553(12) 0.5294(6) 0.9325(4) 0.072(2) Uani 1 1 d .
H10 H 0.6180 0.5508 0.9803 0.086 Uiso 1 1 calc R
C11 C 0.5374(9) 0.5217(5) 0.8668(5) 0.067(2) Uani 1 1 d .
H11 H 0.4180 0.5357 0.8703 0.080 Uiso 1 1 calc R
N13 N 0.0648(6) 0.3519(3) 0.4791(3) 0.0370(15) Uani 1 1 d .
H13A H 0.1313 0.3857 0.5150 0.044 Uiso 1 1 calc R
H13B H 0.0048 0.3927 0.4466 0.044 Uiso 1 1 calc R
C14 C 0.1839(7) 0.2972(4) 0.4324(3) 0.0351(17) Uani 1 1 d .
H14 H 0.2300 0.2451 0.4655 0.042 Uiso 1 1 calc R
C15 C 0.3374(9) 0.3540(5) 0.4111(4) 0.059(2) Uani 1 1 d .
H15A H 0.2958 0.4072 0.3794 0.071 Uiso 1 1 calc R
H15B H 0.4009 0.3775 0.4587 0.071 Uiso 1 1 calc R
C16 C 0.4580(10) 0.2964(6) 0.3660(5) 0.074(2) Uani 1 1 d .
H16A H 0.5548 0.3351 0.3504 0.088 Uiso 1 1 calc R
H16B H 0.5079 0.2466 0.3996 0.088 Uiso 1 1 calc R
C17 C 0.3659(12) 0.2556(5) 0.2960(5) 0.080(3) Uani 1 1 d .
H17A H 0.4467 0.2150 0.2701 0.097 Uiso 1 1 calc R
H17B H 0.3291 0.3053 0.2594 0.097 Uiso 1 1 calc R
C18 C 0.2088(10) 0.2011(5) 0.3154(4) 0.070(2) Uani 1 1 d .
H18A H 0.1448 0.1806 0.2668 0.084 Uiso 1 1 calc R
H18B H 0.2471 0.1458 0.3451 0.084 Uiso 1 1 calc R
C19 C 0.0892(9) 0.2568(5) 0.3620(4) 0.058(2) Uani 1 1 d .
H19A H 0.0368 0.3068 0.3294 0.069 Uiso 1 1 calc R
H19B H -0.0059 0.2170 0.3779 0.069 Uiso 1 1 calc R
C20 C -0.0631(7) 0.2976(4) 0.5205(3) 0.0353(17) Uani 1 1 d .
H20 H -0.1117 0.2491 0.4843 0.042 Uiso 1 1 calc R
C21 C 0.0225(9) 0.2503(5) 0.5905(4) 0.055(2) Uani 1 1 d .
H21A H 0.0769 0.2967 0.6262 0.066 Uiso 1 1 calc R
H21B H 0.1151 0.2091 0.5742 0.066 Uiso 1 1 calc R
C22 C -0.1069(10) 0.1951(5) 0.6321(4) 0.068(2) Uani 1 1 d .
H22A H -0.1494 0.1434 0.5988 0.082 Uiso 1 1 calc R
H22B H -0.0485 0.1689 0.6799 0.082 Uiso 1 1 calc R
C23 C -0.2572(11) 0.2516(5) 0.6527(5) 0.072(2) Uani 1 1 d .
H23A H -0.3435 0.2117 0.6758 0.087 Uiso 1 1 calc R
H23B H -0.2172 0.2980 0.6917 0.087 Uiso 1 1 calc R
C24 C -0.3400(10) 0.2983(6) 0.5840(5) 0.074(2) Uani 1 1 d .
H24A H -0.4350 0.3381 0.6001 0.089 Uiso 1 1 calc R
H24B H -0.3917 0.2518 0.5476 0.089 Uiso 1 1 calc R
C25 C -0.2118(8) 0.3561(5) 0.5431(4) 0.055(2) Uani 1 1 d .
H25A H -0.2708 0.3842 0.4963 0.066 Uiso 1 1 calc R
H25B H -0.1672 0.4061 0.5778 0.066 Uiso 1 1 calc R
N12A N 0.9308(7) 0.5152(4) 1.0021(4) 0.0418(19) Uiso 0.78 1 d P
N12B N 0.845(2) 0.5545(12) 1.0530(10) 0.021(5) Uiso 0.22 1 d P

loop_
_atom_site_aniso_label
_atom_site_aniso_U_11
_atom_site_aniso_U_22
_atom_site_aniso_U_33
_atom_site_aniso_U_23
_atom_site_aniso_U_13
_atom_site_aniso_U_12
O1 0.069(4) 0.079(4) 0.064(4) 0.002(3) -0.020(3) 0.032(3)
O2 0.065(4) 0.081(4) 0.054(3) -0.014(3) -0.020(3) 0.005(3)
C3 0.048(5) 0.053(5) 0.037(5) 0.004(4) -0.037(4) 0.002(4)
C4 0.061(6) 0.045(5) 0.083(6) 0.019(4) -0.008(5) 0.003(4)
C5 0.077(7) 0.048(5) 0.071(6) 0.009(4) -0.012(5) 0.000(4)
C6 0.059(6) 0.051(5) 0.034(5) 0.008(3) -0.025(4) -0.012(4)
C7 0.068(6) 0.062(5) 0.059(6) -0.014(4) -0.024(5) 0.002(4)
C8 0.050(5) 0.041(4) 0.089(7) -0.003(4) -0.022(5) 0.012(4)
C9 0.059(6) 0.049(4) 0.044(5) 0.003(4) -0.024(4) -0.005(4)
C10 0.064(6) 0.102(7) 0.047(5) -0.003(4) -0.008(5) -0.015(5)
C11 0.041(5) 0.086(6) 0.070(6) 0.016(5) -0.011(5) 0.002(4)
N13 0.040(3) 0.036(3) 0.034(3) -0.003(2) -0.009(3) 0.003(3)
C14 0.032(4) 0.040(4) 0.033(4) 0.006(3) 0.003(3) 0.006(3)
C15 0.057(5) 0.055(5) 0.067(5) -0.005(4) 0.008(4) -0.014(4)
C16 0.050(5) 0.076(6) 0.100(7) 0.003(5) 0.040(5) -0.004(4)
C17 0.102(7) 0.068(6) 0.078(6) 0.002(5) 0.049(6) 0.005(5)
C18 0.077(6) 0.069(5) 0.067(5) -0.023(4) 0.031(5) -0.015(5)
C19 0.065(5) 0.067(5) 0.041(4) -0.027(4) 0.008(4) -0.005(4)
C20 0.026(4) 0.042(4) 0.037(4) -0.008(3) -0.003(3) -0.002(3)
C21 0.050(5) 0.057(5) 0.058(5) 0.017(4) 0.008(4) 0.015(4)
C22 0.074(6) 0.061(5) 0.074(5) 0.019(4) 0.027(5) 0.009(4)
C23 0.087(6) 0.059(5) 0.075(6) 0.000(4) 0.036(5) 0.008(5)
C24 0.049(5) 0.079(6) 0.097(7) -0.011(5) 0.031(5) 0.011(5)
C25 0.044(5) 0.062(5) 0.058(5) 0.003(4) 0.000(4) 0.017(4)

loop_
_atom_type_symbol
_atom_type_description
_atom_type_scat_dispersion_real
_atom_type_scat_dispersion_imag
_atom_type_scat_source
C C 0.0033 0.0016 'International Tables Vol C Tables 4.2.6.8 and 6.1.1.4'
H H 0.0000 0.0000 'International Tables Vol C Tables 4.2.6.8 and 6.1.1.4'
N N 0.0061 0.0033 'International Tables Vol C Tables 4.2.6.8 and 6.1.1.4'
O O 0.0106 0.0060 'International Tables Vol C Tables 4.2.6.8 and 6.1.1.4'

loop_
_geom_angle_atom_site_label_1
_geom_angle_atom_site_label_2
_geom_angle_atom_site_label_3
_geom_angle
_geom_angle_site_symmetry_1
O2 C3 O1 127.1(6) 1
O2 C3 O1 127.1(6) .
O2 C3 C4 118.7(7) 1
O2 C3 C4 118.7(7) .
O1 C3 C4 114.1(8) .
C5 C4 C3 124.1(8) .
C5 C4 H4 117.9 .
C3 C4 H4 117.9 .
C4 C5 C6 128.1(9) .
C4 C5 H5 115.9 .
C6 C5 H5 115.9 .
C7 C6 C11 121.0(7) .
C7 C6 C5 116.8(8) .
C11 C6 C5 122.2(8) .
C6 C7 C8 119.6(7) .
C6 C7 H7 120.2 .
C8 C7 H7 120.2 .
C9 C8 C7 118.7(7) .
C9 C8 H8 120.7 .
C7 C8 H8 120.7 .
C10 C9 C8 122.8(7) .
C10 C9 N12A 112.3(7) .
C8 C9 N12A 124.8(8) .
C9 C10 C11 118.5(7) .
C9 C10 H10 120.7 .
C11 C10 H10 120.7 .
C6 C11 C10 119.3(7) .
C6 C11 H11 120.3 .
C10 C11 H11 120.3 .
C20 N13 C14 115.6(4) .
C20 N13 H13A 108.4 .
C14 N13 H13A 108.4 .
C20 N13 H13B 108.4 .
C14 N13 H13B 108.4 .
H13A N13 H13B 107.5 .
C19 C14 N13 111.5(5) .
C19 C14 C15 111.1(5) .
N13 C14 C15 111.3(5) .
C19 C14 H14 107.6 .
N13 C14 H14 107.6 .
C15 C14 H14 107.6 .
C16 C15 C14 110.2(6) .
C16 C15 H15A 109.6 .
C14 C15 H15A 109.6 .
C16 C15 H15B 109.6 .
C14 C15 H15B 109.6 .
H15A C15 H15B 108.1 .
C17 C16 C15 111.6(6) .
C17 C16 H16A 109.3 .
C15 C16 H16A 109.3 .
C17 C16 H16B 109.3 .
C15 C16 H16B 109.3 .
H16A C16 H16B 108.0 .
C16 C17 C18 111.9(6) .
C16 C17 H17A 109.2 .
C18 C17 H17A 109.2 .
C16 C17 H17B 109.2 .
C18 C17 H17B 109.2 .
H17A C17 H17B 107.9 .
C19 C18 C17 111.7(6) .
C19 C18 H18A 109.3 .
C17 C18 H18A 109.3 .
C19 C18 H18B 109.3 .
C17 C18 H18B 109.3 .
H18A C18 H18B 107.9 .
C14 C19 C18 111.5(6) .
C14 C19 H19A 109.3 .
C18 C19 H19A 109.3 .
C14 C19 H19B 109.3 .
C18 C19 H19B 109.3 .
H19A C19 H19B 108.0 .
N13 C20 C25 111.7(5) .
N13 C20 C21 111.3(5) .
C25 C20 C21 110.4(5) .
N13 C20 H20 107.7 .
C25 C20 H20 107.7 .
C21 C20 H20 107.7 .
C20 C21 C22 111.3(6) .
C20 C21 H21A 109.4 .
C22 C21 H21A 109.4 .
C20 C21 H21B 109.4 .
C22 C21 H21B 109.4 .
H21A C21 H21B 108.0 .
C23 C22 C21 112.0(6) .
C23 C22 H22A 109.2 .
C21 C22 H22A 109.2 .
C23 C22 H22B 109.2 .
C21 C22 H22B 109.2 .
H22A C22 H22B 107.9 .
C24 C23 C22 111.3(6) .
C24 C23 H23A 109.4 .
C22 C23 H23A 109.4 .
C24 C23 H23B 109.4 .
C22 C23 H23B 109.4 .
H23A C23 H23B 108.0 .
C23 C24 C25 111.9(6) .
C23 C24 H24A 109.2 .
C25 C24 H24A 109.2 .
C23 C24 H24B 109.2 .
C25 C24 H24B 109.2 .
H24A C24 H24B 107.9 .
C20 C25 C24 110.2(6) .
C20 C25 H25A 109.6 .
C24 C25 H25A 109.6 .
C20 C25 H25B 109.6 .
C24 C25 H25B 109.6 .
H25A C25 H25B 108.1 .
N12A N12A N12B 137.6(12) 3_767
N12A N12A C9 111.6(8) 3_767
N12B N12A C9 110.7(10) .

loop_
_geom_bond_atom_site_label_1
_geom_bond_atom_site_label_2
_geom_bond_distance
_geom_bond_site_symmetry_2
O1 C3 1.230(8) .
O2 O2 0.000(11) 1
O2 C3 1.226(8) .
C3 O2 1.226(8) 1
C3 C4 1.497(10) .
C4 C5 1.260(10) .
C4 H4 0.9500 .
C5 C6 1.535(11) .
C5 H5 0.9500 .
C6 C7 1.349(10) .
C6 C11 1.372(10) .
C7 C8 1.400(10) .
C7 H7 0.9500 .
C8 C9 1.359(10) .
C8 H8 0.9500 .
C9 C10 1.335(10) .
C9 N12A 1.524(10) .
C10 C11 1.409(10) .
C10 H10 0.9500 .
C11 H11 0.9500 .
N13 C20 1.489(7) .
N13 C14 1.498(7) .
N13 H13A 0.9200 .
N13 H13B 0.9200 .
C14 C19 1.496(8) .
C14 C15 1.513(8) .
C14 H14 1.0000 .
C15 C16 1.512(9) .
C15 H15A 0.9900 .
C15 H15B 0.9900 .
C16 C17 1.485(11) .
C16 H16A 0.9900 .
C16 H16B 0.9900 .
C17 C18 1.508(10) .
C17 H17A 0.9900 .
C17 H17B 0.9900 .
C18 C19 1.507(9) .
C18 H18A 0.9900 .
C18 H18B 0.9900 .
C19 H19A 0.9900 .
C19 H19B 0.9900 .
C20 C25 1.504(8) .
C20 C21 1.505(8) .
C20 H20 1.0000 .
C21 C22 1.506(9) .
C21 H21A 0.9900 .
C21 H21B 0.9900 .
C22 C23 1.487(10) .
C22 H22A 0.9900 .
C22 H22B 0.9900 .
C23 C24 1.476(11) .
C23 H23A 0.9900 .
C23 H23B 0.9900 .
C24 C25 1.514(10) .
C24 H24A 0.9900 .
C24 H24B 0.9900 .
C25 H25A 0.9900 .
C25 H25B 0.9900 .
N12A N12A 1.165(11) 3_767
N12A N12B 1.276(18) .

loop_
_geom_hbond_atom_site_label_D
_geom_hbond_atom_site_label_H
_geom_hbond_atom_site_label_A
_geom_hbond_distance_DH
_geom_hbond_distance_HA
_geom_hbond_distance_DA
_geom_hbond_angle_DHA
_geom_hbond_site_symmetry_A
N13 H13B O1 0.92 1.87 2.771(7) 164.8 3_566
N13 H13A O2 0.92 1.81 2.727(7) 175.7 1
